data_4125543
loop_
_publ_author_name
'Shoji, Yoshiaki'
'Ikabata, Yasuhiro'
'Wang, Qi'
'Nemoto, Daisuke'
'Sakamoto, Atsushi'
'Tanaka, Naoki'
'Seino, Junji'
'Nakai, Hiromi'
'Fukushima, Takanori'

_publ_section_title
;
 Unveiling a New Aspect of Simple Arylboronic Esters: Long-Lived
 Room-Temperature Phosphorescence from Heavy-Atom-Free Molecules.
;
_journal_issue 7
_journal_name_full 'Journal of the American Chemical Society'
_journal_page_first 2728
_journal_page_last 2733
_journal_paper_doi 10.1021/jacs.6b11984
_journal_volume 139
_journal_year 2017
_chemical_formula_sum 'C10 H12 B2 O4'
_chemical_formula_weight 217.82
_space_group_crystal_system monoclinic
_space_group_IT_number 14
_space_group_name_Hall '-P 2ybc'
_space_group_name_H-M_alt 'P 1 21/c 1'
_symmetry_space_group_name_Hall '-P 2ybc'
_symmetry_space_group_name_H-M 'P 1 21/c 1'
_atom_sites_solution_hydrogens geom
_audit_creation_method SHELXL-2014/7
_cell_angle_alpha 90
_cell_angle_beta 108.119(4)
_cell_angle_gamma 90
_cell_formula_units_Z 4
_cell_length_a 12.799(4)
_cell_length_b 7.758(3)
_cell_length_c 10.736(4)
_cell_measurement_reflns_used 2593
_cell_measurement_temperature 90
_cell_measurement_theta_max 28.66
_cell_measurement_theta_min 3.12
_cell_volume 1013.2(6)
_computing_cell_refinement 'APEX3 v2015.9 (Bruker AXS)'
_computing_data_collection 'Bruker Instrument Service V4.2.9 (Bruker AXS Inc., 2015)'
_computing_data_reduction 'SAINT V8.35A (Bruker AXS'
_computing_molecular_graphics 'XSHELL V6.3.1 (Bruker AXS Inc., 2004)'
_computing_publication_material 'Generate Report V2014.1 (Bruker AXS Inc., 2014)'
_computing_structure_refinement 'SHELXL-2014 (Sheldrick, 2014)'
_computing_structure_solution 'SHELXT (Sheldrick, 2013)'
_diffrn_ambient_temperature 90
_diffrn_detector_area_resol_mean 10.4167
_diffrn_measured_fraction_theta_full 0.998
_diffrn_measured_fraction_theta_max 0.998
_diffrn_measurement_device_type 'Bruker D8 goniometer'
_diffrn_measurement_method 'phi and omega scans'
_diffrn_radiation_monochromator 'multilayered conforcal mirror'
_diffrn_radiation_type MoK\a
_diffrn_radiation_wavelength 0.71073
_diffrn_reflns_av_R_equivalents 0.0291
_diffrn_reflns_av_unetI/netI 0.0336
_diffrn_reflns_Laue_measured_fraction_full 0.998
_diffrn_reflns_Laue_measured_fraction_max 0.998
_diffrn_reflns_limit_h_max 15
_diffrn_reflns_limit_h_min -14
_diffrn_reflns_limit_k_max 9
_diffrn_reflns_limit_k_min -4
_diffrn_reflns_limit_l_max 12
_diffrn_reflns_limit_l_min -11
_diffrn_reflns_number 4705
_diffrn_reflns_point_group_measured_fraction_full 0.998
_diffrn_reflns_point_group_measured_fraction_max 0.998
_diffrn_reflns_theta_full 25.019
_diffrn_reflns_theta_max 25.019
_diffrn_reflns_theta_min 1.674
_diffrn_source 'rotating anode'
_diffrn_source_type 'Bruker Turbo X-ray Source'
_exptl_absorpt_coefficient_mu 0.105
_exptl_absorpt_correction_T_max 0.966
_exptl_absorpt_correction_T_min 0.875
_exptl_absorpt_correction_type multi-scan
_exptl_absorpt_process_details
;
SADABS Sheldrick 1996
;
_exptl_crystal_colour Colorless
_exptl_crystal_density_diffrn 1.428
_exptl_crystal_description Block
_exptl_crystal_F_000 456
_exptl_crystal_size_max 0.430
_exptl_crystal_size_mid 0.360
_exptl_crystal_size_min 0.330
_refine_diff_density_max 0.250
_refine_diff_density_min -0.239
_refine_diff_density_rms 0.049
_refine_ls_extinction_method none
_refine_ls_goodness_of_fit_ref 1.098
_refine_ls_hydrogen_treatment constr
_refine_ls_matrix_type full
_refine_ls_number_parameters 145
_refine_ls_number_reflns 1790
_refine_ls_number_restraints 0
_refine_ls_restrained_S_all 1.098
_refine_ls_R_factor_all 0.0392
_refine_ls_R_factor_gt 0.0339
_refine_ls_shift/su_max 0.000
_refine_ls_shift/su_mean 0.000
_refine_ls_structure_factor_coef Fsqd
_refine_ls_weighting_details 'w=1/[\s^2^(Fo^2^)+(0.0352P)^2^+0.4699P] where P=(Fo^2^+2Fc^2^)/3'
_refine_ls_weighting_scheme calc
_refine_ls_wR_factor_gt 0.0858
_refine_ls_wR_factor_ref 0.0894
_reflns_Friedel_coverage 0.000
_reflns_number_gt 1573
_reflns_number_total 1790
_reflns_threshold_expression 'I > 2\s(I)'
_cod_data_source_file ja6b11984_si_002.cif
_cod_data_source_block pEG_0ma_a
_cod_depositor_comments 'Adding full bibliography for 4125542--4125544.cif.'
_cod_original_cell_volume 1013.1(6)
_cod_database_code 4125543
_shelx_shelxl_version_number 2014/7
_shelx_space_group_comment
;
The symmetry employed for this shelxl refinement is uniquely defined
by the following loop, which should always be used as a source of
symmetry information in preference to the above space-group names.
They are only intended as comments.
;
_shelx_estimated_absorpt_t_min 0.956
_shelx_estimated_absorpt_t_max 0.966

loop_
_space_group_symop_operation_xyz
'x, y, z'
'-x, y+1/2, -z+1/2'
'-x, -y, -z'
'x, -y-1/2, z-1/2'

loop_
_atom_site_label
_atom_site_type_symbol
_atom_site_fract_x
_atom_site_fract_y
_atom_site_fract_z
_atom_site_U_iso_or_equiv
_atom_site_adp_type
_atom_site_occupancy
_atom_site_site_symmetry_order
_atom_site_calc_flag
_atom_site_refinement_flags_posn
_atom_site_refinement_flags_adp
B1 B 0.86698(13) 0.4323(2) 0.38825(15) 0.0154(3) Uani 1 1 d . .
B2 B 0.64331(13) 0.9546(2) 0.62405(16) 0.0160(4) Uani 1 1 d . .
C1 C 0.80784(11) 0.56958(18) 0.44883(13) 0.0152(3) Uani 1 1 d . .
C2 C 0.74001(11) 0.51850(18) 0.52277(14) 0.0169(3) Uani 1 1 d . .
H2 H 0.7298 0.3993 0.5355 0.020 Uiso 1 1 calc R U
C3 C 0.68758(12) 0.63976(18) 0.57750(14) 0.0173(3) Uani 1 1 d . .
H3 H 0.6412 0.6020 0.6260 0.021 Uiso 1 1 calc R U
C4 C 0.70181(11) 0.81719(18) 0.56259(14) 0.0157(3) Uani 1 1 d . .
C5 C 0.76981(11) 0.86828(18) 0.48901(14) 0.0171(3) Uani 1 1 d . .
H5 H 0.7811 0.9875 0.4776 0.020 Uiso 1 1 calc R U
C6 C 0.82090(11) 0.74689(18) 0.43252(14) 0.0163(3) Uani 1 1 d . .
H6 H 0.8656 0.7846 0.3818 0.020 Uiso 1 1 calc R U
C7 C 0.91915(12) 0.17102(18) 0.33317(14) 0.0179(3) Uani 1 1 d . .
H7A H 0.8706 0.0934 0.2668 0.021 Uiso 1 1 calc R U
H7B H 0.9793 0.1020 0.3924 0.021 Uiso 1 1 calc R U
C8 C 0.96560(12) 0.31448(17) 0.26686(14) 0.0176(3) Uani 1 1 d . .
H8A H 1.0467 0.3066 0.2919 0.021 Uiso 1 1 calc R U
H8B H 0.9348 0.3064 0.1703 0.021 Uiso 1 1 calc R U
C9 C 0.52865(12) 1.07404(18) 0.72383(15) 0.0187(3) Uani 1 1 d . .
H9A H 0.5485 1.0624 0.8202 0.022 Uiso 1 1 calc R U
H9B H 0.4492 1.1003 0.6880 0.022 Uiso 1 1 calc R U
C10 C 0.59738(12) 1.21537(19) 0.68685(16) 0.0219(4) Uani 1 1 d . .
H10A H 0.5504 1.2914 0.6180 0.026 Uiso 1 1 calc R U
H10B H 0.6358 1.2863 0.7642 0.026 Uiso 1 1 calc R U
O1 O 0.85758(8) 0.25938(12) 0.40636(10) 0.0183(3) Uani 1 1 d . .
O2 O 0.93246(8) 0.47425(12) 0.31375(10) 0.0181(3) Uani 1 1 d . .
O3 O 0.55523(8) 0.91799(12) 0.66584(10) 0.0204(3) Uani 1 1 d . .
O4 O 0.67551(8) 1.12322(12) 0.63895(10) 0.0204(3) Uani 1 1 d . .

loop_
_atom_site_aniso_label
_atom_site_aniso_U_11
_atom_site_aniso_U_22
_atom_site_aniso_U_33
_atom_site_aniso_U_23
_atom_site_aniso_U_13
_atom_site_aniso_U_12
B1 0.0144(8) 0.0169(8) 0.0132(8) 0.0012(6) 0.0019(6) -0.0019(6)
B2 0.0136(8) 0.0175(8) 0.0164(8) 0.0021(6) 0.0037(6) 0.0001(6)
C1 0.0153(7) 0.0166(7) 0.0129(7) 0.0000(6) 0.0029(6) -0.0010(6)
C2 0.0181(7) 0.0142(7) 0.0181(8) 0.0010(6) 0.0051(6) -0.0015(6)
C3 0.0174(7) 0.0185(7) 0.0180(7) 0.0010(6) 0.0083(6) -0.0015(6)
C4 0.0144(7) 0.0169(7) 0.0148(7) -0.0006(6) 0.0030(6) 0.0000(6)
C5 0.0170(7) 0.0142(7) 0.0194(8) 0.0003(6) 0.0048(6) -0.0016(5)
C6 0.0155(7) 0.0183(7) 0.0160(7) 0.0009(6) 0.0061(6) -0.0017(6)
C7 0.0207(8) 0.0150(7) 0.0200(8) -0.0022(6) 0.0093(6) 0.0002(6)
C8 0.0213(7) 0.0150(7) 0.0189(8) -0.0022(6) 0.0098(6) 0.0015(6)
C9 0.0177(7) 0.0195(7) 0.0205(8) -0.0012(6) 0.0083(6) 0.0036(6)
C10 0.0206(8) 0.0181(7) 0.0307(9) -0.0020(6) 0.0132(7) 0.0029(6)
O1 0.0229(5) 0.0147(5) 0.0211(5) -0.0004(4) 0.0125(4) 0.0001(4)
O2 0.0213(5) 0.0131(5) 0.0238(6) -0.0005(4) 0.0127(4) 0.0000(4)
O3 0.0208(5) 0.0160(5) 0.0286(6) -0.0028(4) 0.0139(5) -0.0010(4)
O4 0.0198(5) 0.0154(5) 0.0308(6) -0.0022(4) 0.0146(5) 0.0000(4)

loop_
_atom_type_symbol
_atom_type_description
_atom_type_scat_dispersion_real
_atom_type_scat_dispersion_imag
_atom_type_scat_source
C C 0.0033 0.0016 'International Tables Vol C Tables 4.2.6.8 and 6.1.1.4'
H H 0.0000 0.0000 'International Tables Vol C Tables 4.2.6.8 and 6.1.1.4'
B B 0.0013 0.0007 'International Tables Vol C Tables 4.2.6.8 and 6.1.1.4'
O O 0.0106 0.0060 'International Tables Vol C Tables 4.2.6.8 and 6.1.1.4'

loop_
_geom_angle_atom_site_label_1
_geom_angle_atom_site_label_2
_geom_angle_atom_site_label_3
_geom_angle
O2 B1 O1 114.49(13)
O2 B1 C1 123.16(13)
O1 B1 C1 122.35(13)
O4 B2 O3 114.23(13)
O4 B2 C4 122.44(13)
O3 B2 C4 123.33(13)
C6 C1 C2 117.78(13)
C6 C1 B1 121.65(13)
C2 C1 B1 120.56(13)
C3 C2 C1 120.91(13)
C3 C2 H2 119.5
C1 C2 H2 119.5
C2 C3 C4 121.29(13)
C2 C3 H3 119.4
C4 C3 H3 119.4
C5 C4 C3 117.81(13)
C5 C4 B2 120.53(13)
C3 C4 B2 121.65(13)
C6 C5 C4 120.89(13)
C6 C5 H5 119.6
C4 C5 H5 119.6
C5 C6 C1 121.31(13)
C5 C6 H6 119.3
C1 C6 H6 119.3
O1 C7 C8 105.24(11)
O1 C7 H7A 110.7
C8 C7 H7A 110.7
O1 C7 H7B 110.7
C8 C7 H7B 110.7
H7A C7 H7B 108.8
O2 C8 C7 105.13(11)
O2 C8 H8A 110.7
C7 C8 H8A 110.7
O2 C8 H8B 110.7
C7 C8 H8B 110.7
H8A C8 H8B 108.8
O3 C9 C10 104.83(11)
O3 C9 H9A 110.8
C10 C9 H9A 110.8
O3 C9 H9B 110.8
C10 C9 H9B 110.8
H9A C9 H9B 108.9
O4 C10 C9 104.72(11)
O4 C10 H10A 110.8
C9 C10 H10A 110.8
O4 C10 H10B 110.8
C9 C10 H10B 110.8
H10A C10 H10B 108.9
B1 O1 C7 107.52(11)
B1 O2 C8 107.38(11)
B2 O3 C9 107.16(11)
B2 O4 C10 107.34(11)

loop_
_geom_bond_atom_site_label_1
_geom_bond_atom_site_label_2
_geom_bond_distance
B1 O2 1.3656(19)
B1 O1 1.3661(19)
B1 C1 1.561(2)
B2 O4 1.3656(19)
B2 O3 1.3666(19)
B2 C4 1.562(2)
C1 C6 1.403(2)
C1 C2 1.403(2)
C2 C3 1.388(2)
C2 H2 0.9500
C3 C4 1.404(2)
C3 H3 0.9500
C4 C5 1.402(2)
C5 C6 1.389(2)
C5 H5 0.9500
C6 H6 0.9500
C7 O1 1.4468(17)
C7 C8 1.5369(19)
C7 H7A 0.9900
C7 H7B 0.9900
C8 O2 1.4499(17)
C8 H8A 0.9900
C8 H8B 0.9900
C9 O3 1.4493(17)
C9 C10 1.533(2)
C9 H9A 0.9900
C9 H9B 0.9900
C10 O4 1.4474(17)
C10 H10A 0.9900
C10 H10B 0.9900
